data_2102104
loop_
_publ_author_name
'Hosomi, Hiroyuki'
'Ito, Yoshikatsu'
'Ohba, Shigeru'

_publ_section_title
;
 Crystal-to-crystal photodimerization of <i>trans</i>-cinnamamides
;
_journal_issue 4
_journal_name_full 'Acta Crystallographica Section B'
_journal_page_first 682
_journal_page_last 689
_journal_paper_doi 10.1107/S0108768100002329
_journal_volume 56
_journal_year 2000
_chemical_formula_moiety 'C10 H11 N1 O1'
_chemical_formula_sum 'C10 H11 N O'
_chemical_formula_weight 161.20
_space_group_IT_number 15
_symmetry_cell_setting monoclinic
_symmetry_space_group_name_Hall '-C 2yc'
_symmetry_space_group_name_H-M 'C 1 2/c 1'
_cell_angle_alpha 90
_cell_angle_beta 87.69(2)
_cell_angle_gamma 90
_cell_formula_units_Z 8
_cell_length_a 23.599(3)
_cell_length_b 9.148(3)
_cell_length_c 8.208(3)
_cell_measurement_reflns_used 25
_cell_measurement_temperature 298.0(10)
_cell_measurement_theta_max 15.0
_cell_measurement_theta_min 13.2
_cell_volume 1770.5(9)
_computing_cell_refinement 'MSC/AFC Diffractometer Control Software'
_computing_data_collection
;MSC/AFC Diffractometer Control Software
(Molecular Structure Corporation, 1993)
;
_computing_data_reduction
;TEXSAN
(Molecular Structure Corporation, 1998)
;
_computing_molecular_graphics 'ORTEP-II (Johnson, 1976)'
_computing_publication_material TEXSAN
_computing_structure_refinement 'SHELXL97 (Sheldrick, 1997)'
_computing_structure_solution 'SIR92 (Altomare et al., 1994)'
_diffrn_measurement_device_type 'Rigaku AFC7R'
_diffrn_measurement_method \q-2\q
_diffrn_radiation_type 'Mo K\a'
_diffrn_radiation_wavelength .71073
_diffrn_reflns_av_R_equivalents .030
_diffrn_reflns_limit_h_max 31
_diffrn_reflns_limit_h_min 0
_diffrn_reflns_limit_k_max 0
_diffrn_reflns_limit_k_min -12
_diffrn_reflns_limit_l_max 11
_diffrn_reflns_limit_l_min -11
_diffrn_reflns_number 2080
_diffrn_reflns_theta_max 27.5
_diffrn_reflns_theta_min 2.5
_diffrn_standards_decay_% 0
_diffrn_standards_interval_count 150
_diffrn_standards_number 3
_exptl_absorpt_coefficient_mu .079
_exptl_absorpt_correction_type none
_exptl_crystal_colour colourless
_exptl_crystal_density_diffrn 1.209
_exptl_crystal_density_method 'not measured'
_exptl_crystal_description plate-like
_exptl_crystal_size_max .8
_exptl_crystal_size_mid .5
_exptl_crystal_size_min .2
_refine_diff_density_max .16
_refine_diff_density_min -.16
_refine_ls_extinction_method none
_refine_ls_goodness_of_fit_ref 1.03
_refine_ls_hydrogen_treatment refall
_refine_ls_number_parameters 165
_refine_ls_number_reflns 2034
_refine_ls_R_factor_gt .038
_refine_ls_shift/su_max .0001
_refine_ls_structure_factor_coef Fsqd
_refine_ls_weighting_details 'w = 1/[\s^2^(Fo^2^) + (0.0520P)^2^+0.6818P] where P=(Fo^2^+2Fc^2^)/3'
_refine_ls_weighting_scheme calc
_refine_ls_wR_factor_ref .116
_reflns_number_gt 1420
_reflns_number_total 2034
_reflns_threshold_expression 'I > 2\s(I)'
_cod_data_source_file oa0024.cif
_cod_data_source_block I
_cod_original_cell_volume 1770.5(8)
_cod_original_formula_sum 'C10 H11 N1 O1'
_cod_database_code 2102104
_cod_database_fobs_code 2102104

loop_
_symmetry_equiv_pos_as_xyz
x,y,z
-x,y,1/2-z
-x,-y,-z
x,-y,1/2+z
1/2+x,1/2+y,z
1/2-x,1/2+y,1/2-z
1/2-x,1/2-y,-z
1/2+x,1/2-y,1/2+z

loop_
_atom_site_label
_atom_site_fract_x
_atom_site_fract_y
_atom_site_fract_z
_atom_site_U_iso_or_equiv
_atom_site_adp_type
_atom_site_calc_flag
_atom_site_refinement_flags
_atom_site_occupancy
_atom_site_disorder_group
_atom_site_type_symbol
O1 .28647(5) .65680(10) .16560(10) .0589(3) Uani d . 1.00 . O
N2 .25085(6) .88490(10) .1677(2) .0523(3) Uani d . 1.00 . N
C3 .28094(6) .77790(10) .2318(2) .0434(3) Uani d . 1.00 . C
C4 .30864(6) .8131(2) .3862(2) .0454(3) Uani d . 1.00 . C
C5 .33932(6) .7144(2) .4615(2) .0463(3) Uani d . 1.00 . C
C6 .37090(6) .7337(2) .6105(2) .0442(3) Uani d . 1.00 . C
C7 .37877(7) .8691(2) .6831(2) .0513(4) Uani d . 1.00 . C
C8 .41025(7) .8816(2) .8210(2) .0564(4) Uani d . 1.00 . C
C9 .43477(6) .7602(2) .8916(2) .0534(4) Uani d . 1.00 . C
C10 .42683(7) .6257(2) .8195(2) .0556(4) Uani d . 1.00 . C
C11 .39536(7) .6118(2) .6812(2) .0516(4) Uani d . 1.00 . C
C12 .46940(10) .7748(3) 1.0417(3) .0745(6) Uani d . 1.00 . C
H2A .2341(7) .868(2) .066(2) .07000(6) Uiso d . 1.00 . H
H2B .2434(7) .971(2) .224(2) .07516(7) Uiso d . 1.00 . H
H4 .3039(6) .912(2) .424(2) .05154(5) Uiso d . 1.00 . H
H5 .3412(6) .616(2) .416(2) .05081(5) Uiso d . 1.00 . H
H7 .3628(7) .958(2) .635(2) .06280(6) Uiso d . 1.00 . H
H8 .4155(7) .980(2) .865(2) .07000(6) Uiso d . 1.00 . H
H10 .4442(7) .537(2) .863(2) .06353(6) Uiso d . 1.00 . H
H11 .3902(7) .516(2) .633(2) .06900(6) Uiso d . 1.00 . H
H12A .491(2) .680(4) 1.063(4) .05340(10) Uiso d P .50 A H
H12B .4390(10) .778(5) 1.135(5) .05730(10) Uiso d P .50 A H
H12C .488(2) .873(5) 1.045(5) .06730(10) Uiso d P .50 A H
H12*A .458(2) .870(5) 1.107(5) .07480(10) Uiso d P .50 B H
H12*B .514(2) .771(5) 1.011(5) .0862(2) Uiso d P .50 B H
H12*C .457(2) .699(5) 1.123(6) .0856(2) Uiso d P .50 B H

loop_
_atom_site_aniso_label
_atom_site_aniso_U_11
_atom_site_aniso_U_22
_atom_site_aniso_U_33
_atom_site_aniso_U_12
_atom_site_aniso_U_13
_atom_site_aniso_U_23
O1 .0886(8) .0380(5) .0520(6) .0056(5) -.0269(5) -.0031(4)
N2 .0692(8) .0396(6) .0497(7) .0046(6) -.0216(6) -.0021(5)
C3 .0530(8) .0366(6) .0414(7) -.0046(6) -.0103(6) .0025(5)
C4 .0537(8) .0414(7) .0417(7) -.0020(6) -.0092(6) -.0026(6)
C5 .0537(8) .0438(7) .0420(7) -.0012(6) -.0099(6) -.0011(6)
C6 .0448(7) .0497(7) .0385(7) .0000(6) -.0054(6) .0014(6)
C7 .0588(9) .0509(8) .0449(7) .0063(7) -.0122(6) -.0012(6)
C8 .0641(10) .0580(9) .0482(8) .0016(7) -.0143(7) -.0088(7)
C9 .0496(8) .0690(10) .0424(7) .0015(7) -.0102(6) .0012(7)
C10 .0582(9) .0599(9) .0494(8) .0060(7) -.0125(7) .0087(7)
C11 .0594(9) .0482(8) .0479(8) .0011(7) -.0096(6) .0019(6)
C12 .0780(10) .089(2) .0590(10) .0040(10) -.0310(10) -.0020(10)

loop_
_atom_type_symbol
_atom_type_description
_atom_type_scat_dispersion_real
_atom_type_scat_dispersion_imag
_atom_type_scat_source
C C .003 .002
;International Tables for Crystallography
(1992, Vol. C)
;
H H .000 .000
;International Tables for Crystallography
(1992, Vol. C)
;
N N .006 .003
;International Tables for Crystallography
(1992, Vol. C)
;
O O .011 .006
;International Tables for Crystallography
(1992, Vol. C)
;

loop_
_geom_angle_atom_site_label_1
_geom_angle_atom_site_label_2
_geom_angle_atom_site_label_3
_geom_angle_site_symmetry_1
_geom_angle_site_symmetry_2
_geom_angle_site_symmetry_3
_geom_angle
_geom_angle_publ_flag
C3 N2 H2A 1_555 1_555 1_555 118.5(10) no
C3 N2 H2B 1_555 1_555 1_555 121.3(11) no
H2A N2 H2B 1_555 1_555 1_555 119.9(15) no
O1 C3 N2 1_555 1_555 1_555 122.20(10) yes
O1 C3 C4 1_555 1_555 1_555 121.80(10) yes
N2 C3 C4 1_555 1_555 1_555 116.00(10) yes
C3 C4 C5 1_555 1_555 1_555 121.20(10) yes
C3 C4 H4 1_555 1_555 1_555 115.6(9) no
C5 C4 H4 1_555 1_555 1_555 123.2(9) no
C4 C5 C6 1_555 1_555 1_555 127.70(10) yes
C4 C5 H5 1_555 1_555 1_555 118.0(9) no
C6 C5 H5 1_555 1_555 1_555 114.3(9) no
C5 C6 C7 1_555 1_555 1_555 123.00(10) yes
C5 C6 C11 1_555 1_555 1_555 118.90(10) yes
C7 C6 C11 1_555 1_555 1_555 118.00(10) yes
C6 C7 C8 1_555 1_555 1_555 120.70(10) yes
C6 C7 H7 1_555 1_555 1_555 120.3(10) no
C8 C7 H7 1_555 1_555 1_555 119.0(10) no
C7 C8 C9 1_555 1_555 1_555 121.40(10) yes
C7 C8 H8 1_555 1_555 1_555 117.5(10) no
C9 C8 H8 1_555 1_555 1_555 121.1(10) no
C8 C9 C10 1_555 1_555 1_555 117.90(10) yes
C8 C9 C12 1_555 1_555 1_555 121.1(2) yes
C10 C9 C12 1_555 1_555 1_555 121.0(2) yes
C9 C10 C11 1_555 1_555 1_555 121.20(10) yes
C9 C10 H10 1_555 1_555 1_555 121.1(10) no
C11 C10 H10 1_555 1_555 1_555 117.7(10) no
C6 C11 C10 1_555 1_555 1_555 120.80(10) yes
C6 C11 H11 1_555 1_555 1_555 119.7(10) no
C10 C11 H11 1_555 1_555 1_555 119.5(10) no
C9 C12 H12A 1_555 1_555 1_555 111(2) no
C9 C12 H12B 1_555 1_555 1_555 103(2) no
C9 C12 H12C 1_555 1_555 1_555 111(2) no
C9 C12 H12*A 1_555 1_555 1_555 110(3) no
C9 C12 H12*B 1_555 1_555 1_555 111(2) no
C9 C12 H12*C 1_555 1_555 1_555 109(3) no
H12A C12 H12B 1_555 1_555 1_555 103(3) no
H12A C12 H12C 1_555 1_555 1_555 123(3) no
H12B C12 H12C 1_555 1_555 1_555 104(3) no
H12*A C12 H12*B 1_555 1_555 1_555 113(4) no
H12*A C12 H12*C 1_555 1_555 1_555 100(4) no
H12*B C12 H12*C 1_555 1_555 1_555 113(4) no

loop_
_geom_bond_atom_site_label_1
_geom_bond_atom_site_label_2
_geom_bond_distance
_geom_bond_publ_flag
O1 C3 1.239(2) yes
N2 C3 1.330(2) yes
N2 H2A .95(2) no
N2 H2B .92(2) no
C3 C4 1.484(2) yes
C4 C5 1.325(2) yes
C4 H4 .96(2) no
C5 C6 1.469(2) yes
C5 H5 .97(2) no
C6 C7 1.390(2) yes
C6 C11 1.392(2) yes
C7 C8 1.383(2) yes
C7 H7 .99(2) no
C8 C9 1.390(2) yes
C8 H8 .98(2) no
C9 C10 1.381(2) yes
C9 C12 1.512(3) yes
C10 C11 1.387(2) yes
C10 H10 .98(2) no
C11 H11 .97(2) no
C12 H12A 1.02(4) no
C12 H12B 1.02(4) no
C12 H12C 1.00(4) no
C12 H12*A 1.06(4) no
C12 H12*B 1.07(5) no
C12 H12*C 1.00(5) no

loop_
_geom_hbond_atom_site_label_D
_geom_hbond_atom_site_label_H
_geom_hbond_atom_site_label_A
_geom_hbond_site_symmetry_A
_geom_hbond_distance_DH
_geom_hbond_distance_HA
_geom_hbond_distance_DA
_geom_hbond_angle_DHA
N2 H2A O1 7_565 .95(2) 1.99(2) 2.932(2) 169.1(15)
N2 H2B O1 6_555 .92(2) 2.04(2) 2.956(2) 170.4(16)
